data_4502341
loop_
_publ_author_name
'Huang, Fu-Ping'
'Tian, Jin-Lei'
'Gu, Wen'
'Liu, Xin'
'Yan, Shi-Ping'
'Liao, Dai-Zheng'
'Cheng, Peng'

_publ_section_title
;
 Co(II) Coordination Polymers: Positional Isomeric Effect, Structural and
 Magnetic Diversification
;
_journal_issue 3
_journal_name_full 'Crystal Growth &amp; Design'
_journal_page_first 1145
_journal_paper_doi 10.1021/cg901014r
_journal_volume 10
_journal_year 2010
_chemical_formula_sum 'C20 H15 Co N5 O5'
_chemical_formula_weight 464.30
_chemical_name_systematic
; 
 ? 
;
_space_group_IT_number 2
_symmetry_cell_setting triclinic
_symmetry_space_group_name_Hall '-P 1'
_symmetry_space_group_name_H-M 'P -1'
_atom_sites_solution_hydrogens geom
_atom_sites_solution_primary direct
_atom_sites_solution_secondary difmap
_audit_creation_method SHELXL-97
_cell_angle_alpha 66.93(3)
_cell_angle_beta 80.25(3)
_cell_angle_gamma 68.36(3)
_cell_formula_units_Z 2
_cell_length_a 8.0530(16)
_cell_length_b 10.533(2)
_cell_length_c 13.076(3)
_cell_measurement_temperature 293(2)
_cell_volume 948.1(4)
_computing_structure_refinement 'SHELXL-97 (Sheldrick, 1997)'
_computing_structure_solution 'SHELXS-97 (Sheldrick, 1990)'
_diffrn_ambient_temperature 293(2)
_diffrn_measured_fraction_theta_full 0.984
_diffrn_measured_fraction_theta_max 0.984
_diffrn_radiation_monochromator graphite
_diffrn_radiation_source 'fine-focus sealed tube'
_diffrn_radiation_type MoK\a
_diffrn_radiation_wavelength 0.71073
_diffrn_reflns_av_R_equivalents 0.0368
_diffrn_reflns_av_sigmaI/netI 0.0471
_diffrn_reflns_limit_h_max 10
_diffrn_reflns_limit_h_min -10
_diffrn_reflns_limit_k_max 13
_diffrn_reflns_limit_k_min -13
_diffrn_reflns_limit_l_max 16
_diffrn_reflns_limit_l_min -16
_diffrn_reflns_number 9426
_diffrn_reflns_theta_full 27.46
_diffrn_reflns_theta_max 27.46
_diffrn_reflns_theta_min 3.16
_exptl_absorpt_coefficient_mu 0.951
_exptl_absorpt_correction_T_max 0.804
_exptl_absorpt_correction_T_min 0.604
_exptl_absorpt_correction_type multi-scan
_exptl_absorpt_process_details sadabs
_exptl_crystal_colour red
_exptl_crystal_density_diffrn 1.626
_exptl_crystal_density_method 'not measured'
_exptl_crystal_description block
_exptl_crystal_F_000 588
_exptl_crystal_size_max 0.54
_exptl_crystal_size_mid 0.45
_exptl_crystal_size_min 0.23
_refine_diff_density_max 0.364
_refine_diff_density_min -0.449
_refine_diff_density_rms 0.062
_refine_ls_extinction_method none
_refine_ls_goodness_of_fit_ref 1.110
_refine_ls_hydrogen_treatment mixed
_refine_ls_matrix_type full
_refine_ls_number_parameters 343
_refine_ls_number_reflns 4271
_refine_ls_number_restraints 0
_refine_ls_restrained_S_all 1.110
_refine_ls_R_factor_all 0.0595
_refine_ls_R_factor_gt 0.0442
_refine_ls_shift/su_max 0.000
_refine_ls_shift/su_mean 0.000
_refine_ls_structure_factor_coef Fsqd
_refine_ls_weighting_details 'calc w=1/[\s^2^(Fo^2^)+(0.0404P)^2^+0.3217P] where P=(Fo^2^+2Fc^2^)/3'
_refine_ls_weighting_scheme calc
_refine_ls_wR_factor_gt 0.0918
_refine_ls_wR_factor_ref 0.0975
_reflns_number_gt 3558
_reflns_number_total 4271
_reflns_threshold_expression >2sigma(I)
_cod_data_source_file cg901014r_si_001.cif
_cod_data_source_block aa
_cod_original_cell_volume 948.1(3)
_cod_original_sg_symbol_H-M P-1
_cod_database_code 4502341

loop_
_symmetry_equiv_pos_as_xyz
'x, y, z'
'-x, -y, -z'

loop_
_atom_site_label
_atom_site_type_symbol
_atom_site_fract_x
_atom_site_fract_y
_atom_site_fract_z
_atom_site_U_iso_or_equiv
_atom_site_adp_type
_atom_site_occupancy
_atom_site_symmetry_multiplicity
_atom_site_calc_flag
_atom_site_refinement_flags
N5 N -0.3039(3) 0.5859(2) 0.88111(16) 0.0240(4) Uani 1 1 d .
C18 C -0.1732(3) 0.6078(3) 0.9165(2) 0.0290(5) Uani 1 1 d .
C19 C -0.3103(4) 0.6239(3) 0.7705(2) 0.0309(6) Uani 1 1 d .
C20 C -0.1906(4) 0.6825(3) 0.6950(2) 0.0328(6) Uani 1 1 d .
Co1 Co 0.5000 0.5000 0.0000 0.01992(12) Uani 1 2 d S
Co2 Co 0.5000 1.0000 0.0000 0.02283(13) Uani 1 2 d S
O5 O 0.6909(3) 0.27856(19) 0.06716(15) 0.0279(4) Uani 1 1 d .
O1 O 0.5723(2) 0.54058(17) 0.12607(13) 0.0258(4) Uani 1 1 d .
O2 O 0.5244(2) 0.77945(17) 0.04117(13) 0.0282(4) Uani 1 1 d .
O4 O 0.7578(2) 0.9402(2) 0.04553(15) 0.0359(4) Uani 1 1 d .
N2 N 0.0771(3) 0.8069(2) 0.54550(16) 0.0274(4) Uani 1 1 d .
C11 C 0.2811(3) 0.9031(3) 0.3949(2) 0.0265(5) Uani 1 1 d .
N4 N 0.2135(3) 0.7822(3) 0.68694(18) 0.0341(5) Uani 1 1 d .
C1 C 0.5811(3) 0.6605(3) 0.12163(19) 0.0229(5) Uani 1 1 d .
N1 N 0.3906(3) 0.9856(2) 0.16899(16) 0.0274(4) Uani 1 1 d .
N3 N 0.3128(3) 0.8374(3) 0.59608(18) 0.0369(5) Uani 1 1 d .
C14 C 0.2236(3) 0.8509(3) 0.5130(2) 0.0270(5) Uani 1 1 d .
C15 C 0.0752(3) 0.7640(3) 0.65554(19) 0.0257(5) Uani 1 1 d .
C17 C -0.0486(3) 0.6653(3) 0.8469(2) 0.0311(6) Uani 1 1 d .
C2 C 0.6691(3) 0.6526(2) 0.21807(19) 0.0256(5) Uani 1 1 d .
O3 O 1.0039(3) 0.7496(3) 0.0515(2) 0.0631(7) Uani 1 1 d .
C4 C 0.8574(3) 0.8096(3) 0.0895(2) 0.0320(6) Uani 1 1 d .
C3 C 0.7986(3) 0.7188(3) 0.2023(2) 0.0277(5) Uani 1 1 d .
C16 C -0.0551(3) 0.7032(3) 0.73290(19) 0.0247(5) Uani 1 1 d .
C10 C 0.4299(4) 0.9488(3) 0.3590(2) 0.0299(6) Uani 1 1 d .
C9 C 0.4789(4) 0.9877(3) 0.2466(2) 0.0286(5) Uani 1 1 d .
C12 C 0.1841(4) 0.9066(3) 0.3142(2) 0.0332(6) Uani 1 1 d .
C13 C 0.2429(4) 0.9468(3) 0.2043(2) 0.0340(6) Uani 1 1 d .
C5 C 0.8809(4) 0.6998(3) 0.2954(3) 0.0429(7) Uani 1 1 d .
C6 C 0.8309(5) 0.6248(4) 0.4018(3) 0.0515(9) Uani 1 1 d .
C8 C 0.6247(4) 0.5716(3) 0.3262(2) 0.0378(6) Uani 1 1 d .
C7 C 0.7031(5) 0.5602(3) 0.4175(2) 0.0494(8) Uani 1 1 d .
H18 H -0.167(3) 0.582(3) 0.994(2) 0.025(6) Uiso 1 1 d .
H9 H 0.578(4) 1.017(3) 0.222(2) 0.035(7) Uiso 1 1 d .
H4 H 0.254(4) 0.753(3) 0.752(3) 0.042(9) Uiso 1 1 d .
H12 H 0.076(4) 0.877(3) 0.334(2) 0.040(8) Uiso 1 1 d .
H20 H -0.203(4) 0.708(3) 0.621(3) 0.043(8) Uiso 1 1 d .
H17 H 0.045(4) 0.680(3) 0.875(2) 0.039(8) Uiso 1 1 d .
H10 H 0.495(4) 0.955(3) 0.409(2) 0.044(8) Uiso 1 1 d .
H19 H -0.405(4) 0.612(3) 0.748(2) 0.038(8) Uiso 1 1 d .
H5B H 0.630(5) 0.237(3) 0.050(3) 0.052(10) Uiso 1 1 d .
H6 H 0.889(4) 0.614(3) 0.465(3) 0.055(9) Uiso 1 1 d .
H5 H 0.968(4) 0.739(3) 0.287(3) 0.047(9) Uiso 1 1 d .
H13 H 0.179(4) 0.951(3) 0.148(2) 0.034(7) Uiso 1 1 d .
H8 H 0.537(4) 0.520(3) 0.337(2) 0.043(8) Uiso 1 1 d .
H7 H 0.673(4) 0.502(3) 0.493(3) 0.055(9) Uiso 1 1 d .
H5A H 0.781(5) 0.269(3) 0.033(3) 0.049(10) Uiso 1 1 d .

loop_
_atom_site_aniso_label
_atom_site_aniso_U_11
_atom_site_aniso_U_22
_atom_site_aniso_U_33
_atom_site_aniso_U_23
_atom_site_aniso_U_13
_atom_site_aniso_U_12
N5 0.0225(10) 0.0241(10) 0.0235(10) -0.0064(8) 0.0021(8) -0.0093(8)
C18 0.0260(13) 0.0405(15) 0.0203(12) -0.0086(11) 0.0023(10) -0.0146(11)
C19 0.0338(14) 0.0409(15) 0.0241(13) -0.0107(11) 0.0039(11) -0.0222(12)
C20 0.0376(15) 0.0442(16) 0.0207(13) -0.0089(12) 0.0041(11) -0.0232(13)
Co1 0.0205(2) 0.0224(2) 0.0183(2) -0.00606(18) 0.00160(17) -0.01095(18)
Co2 0.0274(3) 0.0238(2) 0.0207(2) -0.00823(18) 0.00438(18) -0.01419(19)
O5 0.0252(10) 0.0308(10) 0.0307(10) -0.0126(8) 0.0015(8) -0.0122(8)
O1 0.0341(9) 0.0250(8) 0.0226(8) -0.0076(7) 0.0013(7) -0.0165(7)
O2 0.0396(10) 0.0244(9) 0.0243(9) -0.0073(7) -0.0035(7) -0.0154(8)
O4 0.0310(10) 0.0428(11) 0.0327(10) -0.0066(8) 0.0005(8) -0.0190(9)
N2 0.0275(11) 0.0316(11) 0.0230(10) -0.0077(9) 0.0054(8) -0.0148(9)
C11 0.0265(12) 0.0253(12) 0.0252(12) -0.0081(10) 0.0067(10) -0.0104(10)
N4 0.0294(12) 0.0521(15) 0.0195(11) -0.0049(10) 0.0023(9) -0.0223(11)
C1 0.0225(12) 0.0289(12) 0.0213(11) -0.0113(10) 0.0068(9) -0.0136(10)
N1 0.0308(11) 0.0274(11) 0.0253(11) -0.0099(9) 0.0077(9) -0.0143(9)
N3 0.0320(12) 0.0536(15) 0.0247(11) -0.0058(10) 0.0062(9) -0.0256(11)
C14 0.0268(13) 0.0256(12) 0.0258(13) -0.0061(10) 0.0059(10) -0.0120(10)
C15 0.0238(12) 0.0260(12) 0.0240(12) -0.0062(10) 0.0037(9) -0.0096(10)
C17 0.0278(13) 0.0463(16) 0.0249(13) -0.0115(11) 0.0034(10) -0.0217(12)
C2 0.0305(13) 0.0228(12) 0.0243(12) -0.0111(10) -0.0025(10) -0.0062(10)
O3 0.0398(13) 0.0683(16) 0.0872(18) -0.0445(14) 0.0308(12) -0.0210(12)
C4 0.0261(13) 0.0449(16) 0.0389(15) -0.0246(13) 0.0032(11) -0.0184(12)
C3 0.0246(12) 0.0280(13) 0.0321(14) -0.0159(11) -0.0043(10) -0.0036(10)
C16 0.0237(12) 0.0256(12) 0.0241(12) -0.0084(10) 0.0046(9) -0.0101(10)
C10 0.0320(14) 0.0349(14) 0.0274(13) -0.0125(11) 0.0050(11) -0.0173(11)
C9 0.0301(13) 0.0309(13) 0.0282(13) -0.0115(11) 0.0085(11) -0.0169(11)
C12 0.0338(15) 0.0413(15) 0.0299(14) -0.0110(12) 0.0073(11) -0.0240(13)
C13 0.0374(15) 0.0428(16) 0.0274(14) -0.0121(12) 0.0044(12) -0.0221(13)
C5 0.0391(17) 0.0474(17) 0.0489(19) -0.0245(15) -0.0160(14) -0.0075(14)
C6 0.063(2) 0.0511(19) 0.0382(18) -0.0219(15) -0.0224(16) -0.0009(16)
C8 0.0537(18) 0.0329(14) 0.0277(14) -0.0105(11) 0.0005(12) -0.0166(13)
C7 0.071(2) 0.0421(17) 0.0253(15) -0.0083(13) -0.0075(15) -0.0097(16)

loop_
_atom_type_symbol
_atom_type_description
_atom_type_scat_dispersion_real
_atom_type_scat_dispersion_imag
_atom_type_scat_source
C C 0.0033 0.0016 'International Tables Vol C Tables 4.2.6.8 and 6.1.1.4'
H H 0.0000 0.0000 'International Tables Vol C Tables 4.2.6.8 and 6.1.1.4'
N N 0.0061 0.0033 'International Tables Vol C Tables 4.2.6.8 and 6.1.1.4'
O O 0.0106 0.0060 'International Tables Vol C Tables 4.2.6.8 and 6.1.1.4'
Co Co 0.3494 0.9721 'International Tables Vol C Tables 4.2.6.8 and 6.1.1.4'

loop_
_geom_angle_atom_site_label_1
_geom_angle_atom_site_label_2
_geom_angle_atom_site_label_3
_geom_angle
_geom_angle_site_symmetry_1
_geom_angle_site_symmetry_3
_geom_angle_publ_flag
C18 N5 C19 116.3(2) . . ?
C18 N5 Co1 120.67(16) . 1_456 ?
C19 N5 Co1 123.02(16) . 1_456 ?
N5 C18 C17 124.1(2) . . ?
N5 C18 H18 117.1(15) . . ?
C17 C18 H18 118.8(15) . . ?
N5 C19 C20 123.3(2) . . ?
N5 C19 H19 114.7(18) . . ?
C20 C19 H19 122.0(17) . . ?
C19 C20 C16 119.8(2) . . ?
C19 C20 H20 119.4(19) . . ?
C16 C20 H20 120.8(19) . . ?
O1 Co1 O1 180.00(7) 2_665 . y
O1 Co1 O5 93.07(7) 2_665 . y
O1 Co1 O5 86.93(7) . . y
O1 Co1 O5 86.93(7) 2_665 2_665 y
O1 Co1 O5 93.07(7) . 2_665 y
O5 Co1 O5 180.0 . 2_665 y
O1 Co1 N5 92.53(7) 2_665 2_566 y
O1 Co1 N5 87.47(7) . 2_566 y
O5 Co1 N5 86.07(8) . 2_566 y
O5 Co1 N5 93.93(8) 2_665 2_566 y
O1 Co1 N5 87.47(7) 2_665 1_654 y
O1 Co1 N5 92.53(7) . 1_654 y
O5 Co1 N5 93.93(8) . 1_654 y
O5 Co1 N5 86.07(8) 2_665 1_654 y
N5 Co1 N5 180.00(10) 2_566 1_654 y
O4 Co2 O4 180.0 2_675 . y
O4 Co2 O2 88.70(8) 2_675 . y
O4 Co2 O2 91.30(8) . . y
O4 Co2 O2 91.30(8) 2_675 2_675 y
O4 Co2 O2 88.70(8) . 2_675 y
O2 Co2 O2 180.00(9) . 2_675 y
O4 Co2 N1 92.82(8) 2_675 2_675 y
O4 Co2 N1 87.18(8) . 2_675 y
O2 Co2 N1 90.77(7) . 2_675 y
O2 Co2 N1 89.23(7) 2_675 2_675 y
O4 Co2 N1 87.18(8) 2_675 . y
O4 Co2 N1 92.82(8) . . y
O2 Co2 N1 89.23(7) . . y
O2 Co2 N1 90.77(7) 2_675 . y
N1 Co2 N1 180.0 2_675 . y
Co1 O5 H5B 95(2) . . ?
Co1 O5 H5A 112(2) . . ?
H5B O5 H5A 109(3) . . ?
C1 O1 Co1 127.12(15) . . ?
C1 O2 Co2 136.79(15) . . ?
C4 O4 Co2 124.16(16) . . ?
C15 N2 C14 103.1(2) . . ?
C10 C11 C12 117.6(2) . . ?
C10 C11 C14 123.2(2) . . ?
C12 C11 C14 119.2(2) . . ?
C15 N4 N3 110.5(2) . . ?
C15 N4 H4 130(2) . . ?
N3 N4 H4 119(2) . . ?
O2 C1 O1 123.1(2) . . ?
O2 C1 C2 121.1(2) . . ?
O1 C1 C2 115.8(2) . . ?
C9 N1 C13 116.5(2) . . ?
C9 N1 Co2 123.54(16) . . ?
C13 N1 Co2 118.85(17) . . ?
C14 N3 N4 101.7(2) . . ?
N3 C14 N2 114.9(2) . . ?
N3 C14 C11 123.4(2) . . ?
N2 C14 C11 121.7(2) . . ?
N2 C15 N4 109.8(2) . . ?
N2 C15 C16 125.8(2) . . ?
N4 C15 C16 124.5(2) . . ?
C18 C17 C16 119.3(2) . . ?
C18 C17 H17 122.4(17) . . ?
C16 C17 H17 118.3(17) . . ?
C3 C2 C8 119.3(2) . . ?
C3 C2 C1 122.0(2) . . ?
C8 C2 C1 118.7(2) . . ?
O3 C4 O4 125.9(3) . . ?
O3 C4 C3 116.4(3) . . ?
O4 C4 C3 117.6(2) . . ?
C5 C3 C2 118.5(3) . . ?
C5 C3 C4 117.2(2) . . ?
C2 C3 C4 124.2(2) . . ?
C17 C16 C20 117.3(2) . . ?
C17 C16 C15 121.3(2) . . ?
C20 C16 C15 121.4(2) . . ?
C9 C10 C11 118.6(2) . . ?
C9 C10 H10 120.1(18) . . ?
C11 C10 H10 121.2(18) . . ?
N1 C9 C10 124.1(2) . . ?
N1 C9 H9 116.8(17) . . ?
C10 C9 H9 119.1(17) . . ?
C13 C12 C11 119.7(2) . . ?
C13 C12 H12 118.4(16) . . ?
C11 C12 H12 121.8(16) . . ?
N1 C13 C12 123.3(3) . . ?
N1 C13 H13 115.2(17) . . ?
C12 C13 H13 121.4(17) . . ?
C6 C5 C3 121.6(3) . . ?
C6 C5 H5 119(2) . . ?
C3 C5 H5 120(2) . . ?
C7 C6 C5 119.8(3) . . ?
C7 C6 H6 120.2(19) . . ?
C5 C6 H6 119.9(19) . . ?
C7 C8 C2 120.8(3) . . ?
C7 C8 H8 119.9(17) . . ?
C2 C8 H8 119.4(17) . . ?
C6 C7 C8 119.8(3) . . ?
C6 C7 H7 119.6(19) . . ?
C8 C7 H7 120.5(19) . . ?

loop_
_geom_bond_atom_site_label_1
_geom_bond_atom_site_label_2
_geom_bond_distance
_geom_bond_site_symmetry_2
_geom_bond_publ_flag
N5 C18 1.342(3) . ?
N5 C19 1.346(3) . ?
N5 Co1 2.202(2) 1_456 ?
C18 C17 1.382(3) . ?
C18 H18 0.95(2) . ?
C19 C20 1.387(4) . ?
C19 H19 0.93(3) . ?
C20 C16 1.388(3) . ?
C20 H20 0.91(3) . ?
Co1 O1 2.0736(16) 2_665 y
Co1 O1 2.0736(16) . y
Co1 O5 2.187(2) . y
Co1 O5 2.187(2) 2_665 y
Co1 N5 2.202(2) 2_566 y
Co1 N5 2.202(2) 1_654 y
Co2 O4 2.0550(19) 2_675 y
Co2 O4 2.0550(19) . y
Co2 O2 2.1082(16) . y
Co2 O2 2.1082(16) 2_675 y
Co2 N1 2.204(2) 2_675 y
Co2 N1 2.204(2) . y
O5 H5B 0.88(4) . ?
O5 H5A 0.78(3) . ?
O1 C1 1.269(3) . ?
O2 C1 1.262(3) . ?
O4 C4 1.260(3) . ?
N2 C15 1.328(3) . ?
N2 C14 1.366(3) . ?
C11 C10 1.394(3) . ?
C11 C12 1.398(4) . ?
C11 C14 1.477(3) . ?
N4 C15 1.349(3) . ?
N4 N3 1.367(3) . ?
N4 H4 0.85(3) . ?
C1 C2 1.509(3) . ?
N1 C9 1.345(3) . ?
N1 C13 1.349(3) . ?
N3 C14 1.335(3) . ?
C15 C16 1.471(3) . ?
C17 C16 1.388(3) . ?
C17 H17 0.97(3) . ?
C2 C3 1.402(3) . ?
C2 C8 1.401(4) . ?
O3 C4 1.240(3) . ?
C4 C3 1.519(4) . ?
C3 C5 1.395(4) . ?
C10 C9 1.392(3) . ?
C10 H10 0.94(3) . ?
C9 H9 0.93(3) . ?
C12 C13 1.382(4) . ?
C12 H12 1.00(3) . ?
C13 H13 0.94(3) . ?
C5 C6 1.381(5) . ?
C5 H5 0.91(3) . ?
C6 C7 1.378(5) . ?
C6 H6 0.97(3) . ?
C8 C7 1.387(4) . ?
C8 H8 1.00(3) . ?
C7 H7 0.98(3) . ?

loop_
_geom_torsion_atom_site_label_1
_geom_torsion_atom_site_label_2
_geom_torsion_atom_site_label_3
_geom_torsion_atom_site_label_4
_geom_torsion
_geom_torsion_site_symmetry_1
C19 N5 C18 C17 -0.2(4) .
Co1 N5 C18 C17 -178.0(2) 1_456
C18 N5 C19 C20 0.1(4) .
Co1 N5 C19 C20 177.8(2) 1_456
N5 C19 C20 C16 0.5(4) .
O1 Co1 O1 C1 17(100) 2_665
O5 Co1 O1 C1 146.34(19) .
O5 Co1 O1 C1 -33.66(19) 2_665
N5 Co1 O1 C1 -127.47(19) 2_566
N5 Co1 O1 C1 52.53(19) 1_654
O4 Co2 O2 C1 -132.8(2) 2_675
O4 Co2 O2 C1 47.2(2) .
O2 Co2 O2 C1 71(100) 2_675
N1 Co2 O2 C1 134.4(2) 2_675
N1 Co2 O2 C1 -45.6(2) .
O4 Co2 O4 C4 0(100) 2_675
O2 Co2 O4 C4 -5.3(2) .
O2 Co2 O4 C4 174.7(2) 2_675
N1 Co2 O4 C4 -96.0(2) 2_675
N1 Co2 O4 C4 84.0(2) .
Co2 O2 C1 O1 176.89(15) .
Co2 O2 C1 C2 -4.7(4) .
Co1 O1 C1 O2 9.1(3) .
Co1 O1 C1 C2 -169.36(15) .
O4 Co2 N1 C9 -161.08(19) 2_675
O4 Co2 N1 C9 18.92(19) .
O2 Co2 N1 C9 110.19(19) .
O2 Co2 N1 C9 -69.81(19) 2_675
N1 Co2 N1 C9 0(100) 2_675
O4 Co2 N1 C13 31.2(2) 2_675
O4 Co2 N1 C13 -148.8(2) .
O2 Co2 N1 C13 -57.6(2) .
O2 Co2 N1 C13 122.4(2) 2_675
N1 Co2 N1 C13 0(100) 2_675
C15 N4 N3 C14 0.7(3) .
N4 N3 C14 N2 -0.6(3) .
N4 N3 C14 C11 -178.0(2) .
C15 N2 C14 N3 0.2(3) .
C15 N2 C14 C11 177.7(2) .
C10 C11 C14 N3 -2.7(4) .
C12 C11 C14 N3 176.8(2) .
C10 C11 C14 N2 180.0(2) .
C12 C11 C14 N2 -0.5(4) .
C14 N2 C15 N4 0.3(3) .
C14 N2 C15 C16 -178.8(2) .
N3 N4 C15 N2 -0.7(3) .
N3 N4 C15 C16 178.4(2) .
N5 C18 C17 C16 -0.3(4) .
O2 C1 C2 C3 -45.4(3) .
O1 C1 C2 C3 133.1(2) .
O2 C1 C2 C8 137.3(2) .
O1 C1 C2 C8 -44.2(3) .
Co2 O4 C4 O3 120.9(3) .
Co2 O4 C4 C3 -62.6(3) .
C8 C2 C3 C5 0.8(4) .
C1 C2 C3 C5 -176.5(2) .
C8 C2 C3 C4 -179.7(2) .
C1 C2 C3 C4 2.9(4) .
O3 C4 C3 C5 75.7(3) .
O4 C4 C3 C5 -101.2(3) .
O3 C4 C3 C2 -103.7(3) .
O4 C4 C3 C2 79.4(3) .
C18 C17 C16 C20 0.9(4) .
C18 C17 C16 C15 -179.7(2) .
C19 C20 C16 C17 -1.0(4) .
C19 C20 C16 C15 179.5(2) .
N2 C15 C16 C17 -178.1(2) .
N4 C15 C16 C17 2.9(4) .
N2 C15 C16 C20 1.3(4) .
N4 C15 C16 C20 -177.6(3) .
C12 C11 C10 C9 -3.3(4) .
C14 C11 C10 C9 176.2(2) .
C13 N1 C9 C10 1.9(4) .
Co2 N1 C9 C10 -166.08(19) .
C11 C10 C9 N1 0.6(4) .
C10 C11 C12 C13 3.5(4) .
C14 C11 C12 C13 -176.1(2) .
C9 N1 C13 C12 -1.8(4) .
Co2 N1 C13 C12 166.8(2) .
C11 C12 C13 N1 -0.9(4) .
C2 C3 C5 C6 -3.6(4) .
C4 C3 C5 C6 176.9(3) .
C3 C5 C6 C7 3.4(5) .
C3 C2 C8 C7 2.1(4) .
C1 C2 C8 C7 179.5(3) .
C5 C6 C7 C8 -0.4(5) .
C2 C8 C7 C6 -2.3(5) .
